data_7710113
loop_
_publ_author_name
'Fukuda, Kazuishi'
'Harada, Takuma'
'Iwasawa, Nobuharu'
'Takaya, Jun'

_publ_section_title
;
 Facile Synthesis and Utilization of Bis(o-phosphinophenyl)zinc as
 Isolable PZnP-pincer Ligands Enabled by Boron-Zinc Double
 Transmetallation
;
_journal_name_full 'Dalton Transactions'
_journal_paper_doi 10.1039/D2DT01222G
_journal_year 2022
_chemical_formula_moiety 'C39 H52 O3 P2 Ru Zn'
_chemical_formula_sum 'C39 H52 O3 P2 Ru Zn'
_chemical_formula_weight 797.18
_space_group_crystal_system orthorhombic
_space_group_IT_number 33
_space_group_name_Hall 'P 2c -2n'
_space_group_name_H-M_alt 'P n a 21'
_atom_sites_solution_hydrogens geom
_atom_sites_solution_primary direct
_atom_sites_solution_secondary difmap
_audit_creation_method SHELXL-2018/3
_audit_update_record
;
2022-04-15 deposited with the CCDC.	2022-04-21 downloaded from the CCDC.
;
_cell_angle_alpha 90
_cell_angle_beta 90
_cell_angle_gamma 90
_cell_formula_units_Z 4
_cell_length_a 17.5815(2)
_cell_length_b 11.45430(10)
_cell_length_c 18.0955(2)
_cell_measurement_reflns_used 15509
_cell_measurement_temperature 123(2)
_cell_measurement_theta_max 73.7370
_cell_measurement_theta_min 4.5530
_cell_volume 3644.14(7)
_computing_cell_refinement 'CrysAlisPro 1.171.40.37a (Rigaku OD, 2019)'
_computing_data_collection 'CrysAlisPro 1.171.40.37a (Rigaku OD, 2019)'
_computing_data_reduction 'CrysAlisPro 1.171.40.37a (Rigaku OD, 2019)'
_computing_molecular_graphics Yadokari-XG
_computing_publication_material Yadokari-XG
_computing_structure_refinement 'SHELXL-2018/3 (Sheldrick, 2018)'
_computing_structure_solution SHELXS-2013/1
_diffrn_ambient_temperature 123(2)
_diffrn_detector_area_resol_mean 10.0000
_diffrn_measured_fraction_theta_full 1.000
_diffrn_measured_fraction_theta_max 1.000
_diffrn_measurement_device_type 'XtaLAB Synergy R, DW system, HyPix'
_diffrn_measurement_method '\w scans'
_diffrn_radiation_type CuK\a
_diffrn_radiation_wavelength 1.54184
_diffrn_reflns_av_R_equivalents 0.0429
_diffrn_reflns_av_unetI/netI 0.0420
_diffrn_reflns_Laue_measured_fraction_full 1.000
_diffrn_reflns_Laue_measured_fraction_max 1.000
_diffrn_reflns_limit_h_max 21
_diffrn_reflns_limit_h_min -21
_diffrn_reflns_limit_k_max 12
_diffrn_reflns_limit_k_min -13
_diffrn_reflns_limit_l_max 14
_diffrn_reflns_limit_l_min -21
_diffrn_reflns_number 19129
_diffrn_reflns_point_group_measured_fraction_full 0.734
_diffrn_reflns_point_group_measured_fraction_max 0.733
_diffrn_reflns_theta_full 67.684
_diffrn_reflns_theta_max 67.995
_diffrn_reflns_theta_min 4.569
_diffrn_source 'Rotating-anode X-ray tube'
_exptl_absorpt_coefficient_mu 5.269
_exptl_absorpt_correction_T_max 1.00000
_exptl_absorpt_correction_T_min 0.88083
_exptl_absorpt_correction_type multi-scan
_exptl_absorpt_process_details
;
CrysAlisPro 1.171.40.37a (Rigaku Oxford Diffraction, 2019)
Empirical absorption correction using spherical harmonics,
 implemented in SCALE3 ABSPACK scaling algorithm.
;
_exptl_crystal_colour yellow
_exptl_crystal_density_diffrn 1.453
_exptl_crystal_description prism
_exptl_crystal_F_000 1656
_exptl_crystal_size_max 0.060
_exptl_crystal_size_mid 0.050
_exptl_crystal_size_min 0.040
_refine_diff_density_max 0.301
_refine_diff_density_min -0.446
_refine_diff_density_rms 0.057
_refine_ls_abs_structure_details
;
 Refined as an inversion twin.
;
_refine_ls_abs_structure_Flack 1.007(9)
_refine_ls_extinction_method none
_refine_ls_goodness_of_fit_ref 1.046
_refine_ls_hydrogen_treatment constr
_refine_ls_matrix_type full
_refine_ls_number_parameters 416
_refine_ls_number_reflns 4864
_refine_ls_number_restraints 1
_refine_ls_restrained_S_all 1.046
_refine_ls_R_factor_all 0.0262
_refine_ls_R_factor_gt 0.0248
_refine_ls_shift/su_max 0.000
_refine_ls_shift/su_mean 0.000
_refine_ls_structure_factor_coef Fsqd
_refine_ls_weighting_details 'w=1/[\s^2^(Fo^2^)+(0.0301P)^2^+0.2049P] where P=(Fo^2^+2Fc^2^)/3'
_refine_ls_weighting_scheme calc
_refine_ls_wR_factor_gt 0.0581
_refine_ls_wR_factor_ref 0.0588
_reflns_Friedel_coverage 0.417
_reflns_Friedel_fraction_full 0.449
_reflns_Friedel_fraction_max 0.447
_reflns_number_gt 4670
_reflns_number_total 4864
_reflns_threshold_expression 'I > 2\s(I)'
_cod_data_source_file d2dt01222g2.cif
_cod_data_source_block 20191004_Fukuda_PZnPCy2P_RuCO3
_cod_database_code 7710113
_shelx_shelxl_version_number 2018/3
_shelx_space_group_comment
;
The symmetry employed for this shelxl refinement is uniquely defined
by the following loop, which should always be used as a source of
symmetry information in preference to the above space-group names.
They are only intended as comments.
;
_shelx_estimated_absorpt_t_min 0.743
_shelx_estimated_absorpt_t_max 0.817

loop_
_space_group_symop_operation_xyz
'x, y, z'
'-x, -y, z+1/2'
'-x+1/2, y+1/2, z+1/2'
'x+1/2, -y+1/2, z'

loop_
_atom_site_label
_atom_site_type_symbol
_atom_site_fract_x
_atom_site_fract_y
_atom_site_fract_z
_atom_site_U_iso_or_equiv
_atom_site_adp_type
_atom_site_occupancy
_atom_site_site_symmetry_order
_atom_site_calc_flag
_atom_site_refinement_flags_posn
_atom_site_refinement_flags_adp
_atom_site_refinement_flags_occupancy
_atom_site_disorder_assembly
_atom_site_disorder_group
Ru1 Ru 0.62718(2) 0.61582(2) 0.24984(2) 0.01516(8) Uani 1 1 d . . . . .
Zn1 Zn 0.64047(3) 0.38169(4) 0.26004(3) 0.02014(13) Uani 1 1 d . . . . .
P1 P 0.53560(5) 0.54571(7) 0.16245(5) 0.01592(17) Uani 1 1 d . . . . .
P2 P 0.72261(5) 0.58944(8) 0.34203(5) 0.01621(18) Uani 1 1 d . . . . .
C1 C 0.5532(2) 0.5921(4) 0.3263(2) 0.0261(9) Uani 1 1 d . . . . .
O1 O 0.5084(2) 0.5803(3) 0.37214(18) 0.0424(9) Uani 1 1 d . . . . .
C2 C 0.6251(2) 0.7845(3) 0.2381(2) 0.0246(9) Uani 1 1 d . . . . .
O2 O 0.62842(19) 0.8823(2) 0.2284(2) 0.0398(10) Uani 1 1 d . . . . .
C3 C 0.7024(3) 0.5940(4) 0.1741(2) 0.0284(9) Uani 1 1 d . . . . .
O3 O 0.7468(2) 0.5851(4) 0.12922(19) 0.0495(10) Uani 1 1 d . . . . .
C4 C 0.5617(2) 0.4054(3) 0.1196(2) 0.0200(7) Uani 1 1 d . . . . .
C5 C 0.5338(2) 0.3745(3) 0.0499(2) 0.0214(8) Uani 1 1 d . . . . .
H1 H 0.505315 0.429231 0.021867 0.026 Uiso 1 1 calc R U . . .
C6 C 0.5477(2) 0.2644(4) 0.0219(2) 0.0256(8) Uani 1 1 d . . . . .
H2 H 0.529501 0.243945 -0.025841 0.031 Uiso 1 1 calc R U . . .
C7 C 0.5884(2) 0.1834(3) 0.0635(2) 0.0267(8) Uani 1 1 d . . . . .
H3 H 0.597936 0.107535 0.044365 0.032 Uiso 1 1 calc R U . . .
C8 C 0.6152(2) 0.2144(4) 0.1335(2) 0.0254(8) Uani 1 1 d . . . . .
H4 H 0.642125 0.158157 0.161820 0.031 Uiso 1 1 calc R U . . .
C9 C 0.6036(2) 0.3263(3) 0.1631(2) 0.0214(7) Uani 1 1 d . . . . .
C10 C 0.7134(2) 0.4547(3) 0.3966(2) 0.0187(7) Uani 1 1 d . . . . .
C11 C 0.7429(2) 0.4465(3) 0.4680(2) 0.0197(7) Uani 1 1 d . . . . .
H5 H 0.762736 0.514114 0.491408 0.024 Uiso 1 1 calc R U . . .
C12 C 0.7436(2) 0.3407(3) 0.5049(2) 0.0229(7) Uani 1 1 d . . . . .
H6 H 0.762141 0.336029 0.554122 0.027 Uiso 1 1 calc R U . . .
C13 C 0.7167(2) 0.2410(3) 0.4691(2) 0.0246(8) Uani 1 1 d . . . . .
H7 H 0.719053 0.167256 0.492948 0.029 Uiso 1 1 calc R U . . .
C14 C 0.6864(2) 0.2500(3) 0.3984(2) 0.0241(8) Uani 1 1 d . . . . .
H8 H 0.667211 0.181601 0.375226 0.029 Uiso 1 1 calc R U . . .
C15 C 0.6831(2) 0.3564(3) 0.3599(2) 0.0210(7) Uani 1 1 d . . . . .
C16 C 0.4395(2) 0.5132(3) 0.2016(2) 0.0178(7) Uani 1 1 d . . . . .
H9 H 0.425680 0.579690 0.234834 0.021 Uiso 1 1 calc R U . . .
C17 C 0.3757(2) 0.5020(4) 0.1440(2) 0.0256(9) Uani 1 1 d . . . . .
H10 H 0.386152 0.434342 0.111507 0.031 Uiso 1 1 calc R U . . .
H11 H 0.374538 0.573088 0.112871 0.031 Uiso 1 1 calc R U . . .
C18 C 0.2982(3) 0.4858(4) 0.1818(3) 0.0345(10) Uani 1 1 d . . . . .
H12 H 0.285792 0.556735 0.210605 0.041 Uiso 1 1 calc R U . . .
H13 H 0.258426 0.475505 0.143637 0.041 Uiso 1 1 calc R U . . .
C19 C 0.2985(3) 0.3806(4) 0.2328(2) 0.0356(11) Uani 1 1 d . . . . .
H14 H 0.303886 0.308592 0.202991 0.043 Uiso 1 1 calc R U . . .
H15 H 0.249416 0.376515 0.259407 0.043 Uiso 1 1 calc R U . . .
C20 C 0.3634(2) 0.3871(4) 0.2888(3) 0.0296(10) Uani 1 1 d . . . . .
H16 H 0.364464 0.314621 0.318654 0.036 Uiso 1 1 calc R U . . .
H17 H 0.354898 0.453647 0.322706 0.036 Uiso 1 1 calc R U . . .
C21 C 0.4398(2) 0.4023(3) 0.2492(3) 0.0224(7) Uani 1 1 d . . . . .
H18 H 0.449624 0.333568 0.217418 0.027 Uiso 1 1 calc R U . . .
H19 H 0.481174 0.407345 0.286141 0.027 Uiso 1 1 calc R U . . .
C22 C 0.5144(2) 0.6455(3) 0.0847(2) 0.0198(7) Uani 1 1 d . . . . .
H20 H 0.476072 0.606103 0.052456 0.024 Uiso 1 1 calc R U . . .
C23 C 0.5847(2) 0.6708(3) 0.0372(2) 0.0229(7) Uani 1 1 d . . . . .
H21 H 0.624105 0.709147 0.067785 0.027 Uiso 1 1 calc R U . . .
H22 H 0.605873 0.596475 0.018357 0.027 Uiso 1 1 calc R U . . .
C24 C 0.5640(2) 0.7501(4) -0.0280(2) 0.0281(8) Uani 1 1 d . . . . .
H23 H 0.610142 0.766886 -0.057560 0.034 Uiso 1 1 calc R U . . .
H24 H 0.526812 0.710077 -0.060328 0.034 Uiso 1 1 calc R U . . .
C25 C 0.5300(3) 0.8642(4) 0.0007(3) 0.0328(9) Uani 1 1 d . . . . .
H25 H 0.568651 0.906272 0.030202 0.039 Uiso 1 1 calc R U . . .
H26 H 0.515828 0.914264 -0.041741 0.039 Uiso 1 1 calc R U . . .
C26 C 0.4604(2) 0.8419(4) 0.0479(2) 0.0279(8) Uani 1 1 d . . . . .
H27 H 0.419897 0.806562 0.017153 0.033 Uiso 1 1 calc R U . . .
H28 H 0.441062 0.916986 0.067436 0.033 Uiso 1 1 calc R U . . .
C27 C 0.4788(2) 0.7604(3) 0.1123(2) 0.0248(8) Uani 1 1 d . . . . .
H29 H 0.431626 0.742930 0.140016 0.030 Uiso 1 1 calc R U . . .
H30 H 0.514626 0.799747 0.146380 0.030 Uiso 1 1 calc R U . . .
C28 C 0.7295(2) 0.7054(3) 0.4132(2) 0.0200(7) Uani 1 1 d . . . . .
H31 H 0.769842 0.680736 0.448992 0.024 Uiso 1 1 calc R U . . .
C29 C 0.7533(2) 0.8253(3) 0.3824(2) 0.0253(8) Uani 1 1 d . . . . .
H32 H 0.802805 0.818235 0.356753 0.030 Uiso 1 1 calc R U . . .
H33 H 0.715045 0.852339 0.346094 0.030 Uiso 1 1 calc R U . . .
C30 C 0.7599(3) 0.9144(3) 0.4453(2) 0.0292(9) Uani 1 1 d . . . . .
H34 H 0.801901 0.891502 0.478764 0.035 Uiso 1 1 calc R U . . .
H35 H 0.772046 0.992188 0.424561 0.035 Uiso 1 1 calc R U . . .
C31 C 0.6856(3) 0.9216(4) 0.4893(3) 0.0329(9) Uani 1 1 d . . . . .
H36 H 0.691904 0.977389 0.530628 0.039 Uiso 1 1 calc R U . . .
H37 H 0.644596 0.951260 0.456826 0.039 Uiso 1 1 calc R U . . .
C32 C 0.6627(2) 0.8030(4) 0.5199(2) 0.0277(8) Uani 1 1 d . . . . .
H38 H 0.613666 0.809715 0.546427 0.033 Uiso 1 1 calc R U . . .
H39 H 0.701655 0.775627 0.555481 0.033 Uiso 1 1 calc R U . . .
C33 C 0.6552(2) 0.7151(3) 0.4567(2) 0.0219(7) Uani 1 1 d . . . . .
H40 H 0.641523 0.637653 0.476988 0.026 Uiso 1 1 calc R U . . .
H41 H 0.613857 0.740140 0.423054 0.026 Uiso 1 1 calc R U . . .
C34 C 0.8216(2) 0.5744(3) 0.3041(2) 0.0191(7) Uani 1 1 d . . . . .
H42 H 0.828520 0.636518 0.265896 0.023 Uiso 1 1 calc R U . . .
C35 C 0.8843(2) 0.5898(4) 0.3615(2) 0.0241(8) Uani 1 1 d . . . . .
H43 H 0.879161 0.529151 0.400124 0.029 Uiso 1 1 calc R U . . .
H44 H 0.878937 0.667091 0.385469 0.029 Uiso 1 1 calc R U . . .
C36 C 0.9633(2) 0.5807(4) 0.3258(2) 0.0293(9) Uani 1 1 d . . . . .
H45 H 0.970453 0.646648 0.291103 0.035 Uiso 1 1 calc R U . . .
H46 H 1.002747 0.586824 0.364639 0.035 Uiso 1 1 calc R U . . .
C37 C 0.9737(2) 0.4661(4) 0.2841(3) 0.0312(9) Uani 1 1 d . . . . .
H47 H 0.973386 0.400168 0.319499 0.037 Uiso 1 1 calc R U . . .
H48 H 1.023424 0.466293 0.258389 0.037 Uiso 1 1 calc R U . . .
C38 C 0.9099(3) 0.4500(4) 0.2278(2) 0.0275(9) Uani 1 1 d . . . . .
H49 H 0.913131 0.512025 0.189796 0.033 Uiso 1 1 calc R U . . .
H50 H 0.915755 0.373675 0.202777 0.033 Uiso 1 1 calc R U . . .
C39 C 0.8324(2) 0.4554(3) 0.2655(2) 0.0222(8) Uani 1 1 d . . . . .
H51 H 0.828505 0.391889 0.302438 0.027 Uiso 1 1 calc R U . . .
H52 H 0.791781 0.443983 0.228366 0.027 Uiso 1 1 calc R U . . .

loop_
_atom_site_aniso_label
_atom_site_aniso_U_11
_atom_site_aniso_U_22
_atom_site_aniso_U_33
_atom_site_aniso_U_23
_atom_site_aniso_U_13
_atom_site_aniso_U_12
Ru1 0.01622(12) 0.01546(12) 0.01380(14) -0.00085(11) 0.00117(12) 0.00005(8)
Zn1 0.0268(2) 0.0169(2) 0.0167(3) -0.00157(19) -0.0036(2) 0.00046(16)
P1 0.0169(4) 0.0167(4) 0.0141(4) -0.0003(3) 0.0000(3) 0.0001(3)
P2 0.0189(4) 0.0153(4) 0.0144(4) -0.0008(3) 0.0002(4) -0.0006(3)
C1 0.025(2) 0.033(2) 0.020(2) -0.0094(16) -0.0017(17) -0.0091(16)
O1 0.0378(19) 0.066(2) 0.0232(15) -0.0171(16) 0.0132(14) -0.0242(16)
C2 0.0207(17) 0.0221(19) 0.031(2) -0.0012(17) -0.0013(14) -0.0003(14)
O2 0.0323(17) 0.0184(16) 0.069(3) 0.0072(13) -0.0082(14) -0.0027(11)
C3 0.026(2) 0.039(2) 0.020(2) 0.0065(18) -0.0061(18) 0.0046(18)
O3 0.0340(19) 0.093(3) 0.0219(16) 0.0142(17) 0.0155(15) 0.0283(18)
C4 0.0187(17) 0.0231(18) 0.0181(19) -0.0018(14) 0.0035(14) -0.0004(14)
C5 0.0188(18) 0.0242(19) 0.0211(19) -0.0020(14) -0.0004(14) -0.0019(14)
C6 0.026(2) 0.030(2) 0.0208(19) -0.0063(16) -0.0037(15) -0.0032(16)
C7 0.028(2) 0.0227(18) 0.029(2) -0.0118(16) -0.0013(16) 0.0006(15)
C8 0.0272(19) 0.0218(19) 0.027(2) -0.0053(16) -0.0040(15) 0.0034(15)
C9 0.0248(18) 0.0207(18) 0.0186(17) -0.0042(14) -0.0011(15) 0.0022(14)
C10 0.0189(17) 0.0203(17) 0.0169(17) 0.0019(13) 0.0027(14) -0.0003(14)
C11 0.0190(17) 0.0221(18) 0.0179(17) -0.0017(13) -0.0004(14) 0.0016(14)
C12 0.0249(19) 0.0277(19) 0.0160(17) 0.0012(15) -0.0007(15) 0.0024(16)
C13 0.030(2) 0.0187(18) 0.0254(19) 0.0036(14) 0.0052(16) 0.0021(16)
C14 0.032(2) 0.0187(17) 0.0213(18) -0.0009(14) 0.0003(15) -0.0014(15)
C15 0.0256(19) 0.0193(16) 0.0181(18) 0.0017(14) 0.0003(14) -0.0014(15)
C16 0.0182(17) 0.0192(17) 0.0161(17) 0.0017(13) 0.0018(13) 0.0000(13)
C17 0.020(2) 0.036(2) 0.021(2) 0.0062(15) -0.0013(14) -0.0019(15)
C18 0.020(2) 0.053(3) 0.030(2) 0.0110(19) 0.0022(16) -0.0046(18)
C19 0.025(2) 0.050(3) 0.031(3) 0.0133(18) -0.0009(16) -0.0108(18)
C20 0.028(2) 0.035(2) 0.026(2) 0.0108(16) 0.0028(17) -0.0057(16)
C21 0.0233(17) 0.0214(15) 0.0224(17) 0.0014(17) -0.0008(19) -0.0032(12)
C22 0.0237(18) 0.0191(17) 0.0167(17) 0.0015(14) 0.0000(14) -0.0012(15)
C23 0.0273(19) 0.0242(18) 0.0172(17) 0.0025(14) 0.0024(14) -0.0024(15)
C24 0.031(2) 0.034(2) 0.0191(18) 0.0053(15) 0.0028(16) -0.0069(17)
C25 0.043(3) 0.028(2) 0.027(2) 0.0138(17) 0.0011(19) 0.0001(18)
C26 0.032(2) 0.025(2) 0.027(2) 0.0050(16) -0.0017(16) 0.0070(16)
C27 0.032(2) 0.0226(19) 0.0193(18) 0.0020(15) 0.0002(15) 0.0066(16)
C28 0.0253(19) 0.0166(16) 0.0181(17) -0.0036(13) 0.0012(14) -0.0008(14)
C29 0.031(2) 0.0206(18) 0.0242(19) -0.0027(15) 0.0033(16) -0.0041(15)
C30 0.035(2) 0.0195(19) 0.033(2) -0.0062(17) 0.0021(17) -0.0072(17)
C31 0.037(2) 0.024(2) 0.037(2) -0.0140(18) 0.0056(18) -0.0033(18)
C32 0.027(2) 0.032(2) 0.0242(19) -0.0100(16) 0.0051(16) -0.0045(16)
C33 0.0239(19) 0.0212(18) 0.0206(18) -0.0049(14) 0.0021(15) -0.0008(15)
C34 0.0196(18) 0.0198(17) 0.0178(17) 0.0022(14) 0.0008(14) -0.0031(14)
C35 0.0185(19) 0.032(2) 0.021(2) -0.0017(16) 0.0002(15) -0.0020(15)
C36 0.0215(19) 0.034(2) 0.032(2) -0.0040(17) 0.0025(16) -0.0042(16)
C37 0.0232(19) 0.034(2) 0.037(2) 0.0011(17) 0.0090(17) 0.0050(17)
C38 0.031(2) 0.025(2) 0.026(2) 0.0000(14) 0.0083(15) 0.0034(17)
C39 0.0218(17) 0.0207(16) 0.024(2) -0.0021(14) 0.0026(14) 0.0038(13)

loop_
_atom_type_symbol
_atom_type_description
_atom_type_scat_dispersion_real
_atom_type_scat_dispersion_imag
_atom_type_scat_source
C C 0.0181 0.0091 'International Tables Vol C Tables 4.2.6.8 and 6.1.1.4'
H H 0.0000 0.0000 'International Tables Vol C Tables 4.2.6.8 and 6.1.1.4'
O O 0.0492 0.0322 'International Tables Vol C Tables 4.2.6.8 and 6.1.1.4'
P P 0.2955 0.4335 'International Tables Vol C Tables 4.2.6.8 and 6.1.1.4'
Zn Zn -1.5491 0.6778 'International Tables Vol C Tables 4.2.6.8 and 6.1.1.4'
Ru Ru 0.0552 3.2960 'International Tables Vol C Tables 4.2.6.8 and 6.1.1.4'

loop_
_geom_angle_atom_site_label_1
_geom_angle_atom_site_label_2
_geom_angle_atom_site_label_3
_geom_angle
_geom_angle_site_symmetry_1
_geom_angle_site_symmetry_3
_geom_angle_publ_flag
C1 Ru1 C3 164.37(18) . . ?
C1 Ru1 C2 101.95(18) . . ?
C3 Ru1 C2 93.66(18) . . ?
C1 Ru1 P2 87.40(13) . . ?
C3 Ru1 P2 89.90(12) . . ?
C2 Ru1 P2 102.46(12) . . ?
C1 Ru1 P1 88.45(12) . . ?
C3 Ru1 P1 87.03(14) . . ?
C2 Ru1 P1 104.37(12) . . ?
P2 Ru1 P1 153.13(3) . . ?
C1 Ru1 Zn1 82.45(13) . . ?
C3 Ru1 Zn1 81.95(14) . . ?
C2 Ru1 Zn1 175.45(12) . . ?
P2 Ru1 Zn1 76.43(3) . . ?
P1 Ru1 Zn1 76.71(2) . . ?
C9 Zn1 C15 152.74(15) . . ?
C9 Zn1 Ru1 103.31(11) . . ?
C15 Zn1 Ru1 103.95(11) . . ?
C4 P1 C22 105.60(17) . . ?
C4 P1 C16 102.17(17) . . ?
C22 P1 C16 103.26(17) . . ?
C4 P1 Ru1 113.77(13) . . ?
C22 P1 Ru1 115.45(12) . . ?
C16 P1 Ru1 115.09(12) . . ?
C10 P2 C28 103.49(16) . . ?
C10 P2 C34 101.60(16) . . ?
C28 P2 C34 104.98(17) . . ?
C10 P2 Ru1 114.82(12) . . ?
C28 P2 Ru1 116.20(12) . . ?
C34 P2 Ru1 114.07(12) . . ?
O1 C1 Ru1 178.6(4) . . ?
O2 C2 Ru1 175.2(4) . . ?
O3 C3 Ru1 177.7(4) . . ?
C5 C4 C9 121.7(3) . . ?
C5 C4 P1 120.9(3) . . ?
C9 C4 P1 117.1(3) . . ?
C6 C5 C4 120.1(4) . . ?
C6 C5 H1 120.0 . . ?
C4 C5 H1 120.0 . . ?
C5 C6 C7 120.0(4) . . ?
C5 C6 H2 120.0 . . ?
C7 C6 H2 120.0 . . ?
C6 C7 C8 119.6(3) . . ?
C6 C7 H3 120.2 . . ?
C8 C7 H3 120.2 . . ?
C7 C8 C9 122.0(4) . . ?
C7 C8 H4 119.0 . . ?
C9 C8 H4 119.0 . . ?
C8 C9 C4 116.7(3) . . ?
C8 C9 Zn1 125.8(3) . . ?
C4 C9 Zn1 117.5(3) . . ?
C11 C10 C15 121.5(3) . . ?
C11 C10 P2 121.4(3) . . ?
C15 C10 P2 116.7(3) . . ?
C12 C11 C10 120.7(3) . . ?
C12 C11 H5 119.7 . . ?
C10 C11 H5 119.7 . . ?
C11 C12 C13 119.2(4) . . ?
C11 C12 H6 120.4 . . ?
C13 C12 H6 120.4 . . ?
C14 C13 C12 119.8(3) . . ?
C14 C13 H7 120.1 . . ?
C12 C13 H7 120.1 . . ?
C13 C14 C15 122.4(3) . . ?
C13 C14 H8 118.8 . . ?
C15 C14 H8 118.8 . . ?
C14 C15 C10 116.3(3) . . ?
C14 C15 Zn1 126.6(3) . . ?
C10 C15 Zn1 117.1(3) . . ?
C21 C16 C17 108.4(3) . . ?
C21 C16 P1 112.0(2) . . ?
C17 C16 P1 114.7(3) . . ?
C21 C16 H9 107.1 . . ?
C17 C16 H9 107.1 . . ?
P1 C16 H9 107.1 . . ?
C16 C17 C18 110.8(3) . . ?
C16 C17 H10 109.5 . . ?
C18 C17 H10 109.5 . . ?
C16 C17 H11 109.5 . . ?
C18 C17 H11 109.5 . . ?
H10 C17 H11 108.1 . . ?
C19 C18 C17 111.3(4) . . ?
C19 C18 H12 109.4 . . ?
C17 C18 H12 109.4 . . ?
C19 C18 H13 109.4 . . ?
C17 C18 H13 109.4 . . ?
H12 C18 H13 108.0 . . ?
C18 C19 C20 111.6(4) . . ?
C18 C19 H14 109.3 . . ?
C20 C19 H14 109.3 . . ?
C18 C19 H15 109.3 . . ?
C20 C19 H15 109.3 . . ?
H14 C19 H15 108.0 . . ?
C19 C20 C21 110.4(4) . . ?
C19 C20 H16 109.6 . . ?
C21 C20 H16 109.6 . . ?
C19 C20 H17 109.6 . . ?
C21 C20 H17 109.6 . . ?
H16 C20 H17 108.1 . . ?
C20 C21 C16 110.7(3) . . ?
C20 C21 H18 109.5 . . ?
C16 C21 H18 109.5 . . ?
C20 C21 H19 109.5 . . ?
C16 C21 H19 109.5 . . ?
H18 C21 H19 108.1 . . ?
C23 C22 C27 110.4(3) . . ?
C23 C22 P1 112.4(3) . . ?
C27 C22 P1 111.3(2) . . ?
C23 C22 H20 107.5 . . ?
C27 C22 H20 107.5 . . ?
P1 C22 H20 107.5 . . ?
C24 C23 C22 110.7(3) . . ?
C24 C23 H21 109.5 . . ?
C22 C23 H21 109.5 . . ?
C24 C23 H22 109.5 . . ?
C22 C23 H22 109.5 . . ?
H21 C23 H22 108.1 . . ?
C25 C24 C23 109.8(3) . . ?
C25 C24 H23 109.7 . . ?
C23 C24 H23 109.7 . . ?
C25 C24 H24 109.7 . . ?
C23 C24 H24 109.7 . . ?
H23 C24 H24 108.2 . . ?
C26 C25 C24 111.3(3) . . ?
C26 C25 H25 109.4 . . ?
C24 C25 H25 109.4 . . ?
C26 C25 H26 109.4 . . ?
C24 C25 H26 109.4 . . ?
H25 C25 H26 108.0 . . ?
C25 C26 C27 111.2(3) . . ?
C25 C26 H27 109.4 . . ?
C27 C26 H27 109.4 . . ?
C25 C26 H28 109.4 . . ?
C27 C26 H28 109.4 . . ?
H27 C26 H28 108.0 . . ?
C26 C27 C22 111.2(3) . . ?
C26 C27 H29 109.4 . . ?
C22 C27 H29 109.4 . . ?
C26 C27 H30 109.4 . . ?
C22 C27 H30 109.4 . . ?
H29 C27 H30 108.0 . . ?
C33 C28 C29 110.7(3) . . ?
C33 C28 P2 110.7(2) . . ?
C29 C28 P2 113.9(3) . . ?
C33 C28 H31 107.1 . . ?
C29 C28 H31 107.1 . . ?
P2 C28 H31 107.1 . . ?
C30 C29 C28 110.2(3) . . ?
C30 C29 H32 109.6 . . ?
C28 C29 H32 109.6 . . ?
C30 C29 H33 109.6 . . ?
C28 C29 H33 109.6 . . ?
H32 C29 H33 108.1 . . ?
C31 C30 C29 110.9(3) . . ?
C31 C30 H34 109.5 . . ?
C29 C30 H34 109.5 . . ?
C31 C30 H35 109.5 . . ?
C29 C30 H35 109.5 . . ?
H34 C30 H35 108.1 . . ?
C32 C31 C30 111.5(3) . . ?
C32 C31 H36 109.3 . . ?
C30 C31 H36 109.3 . . ?
C32 C31 H37 109.3 . . ?
C30 C31 H37 109.3 . . ?
H36 C31 H37 108.0 . . ?
C31 C32 C33 109.7(3) . . ?
C31 C32 H38 109.7 . . ?
C33 C32 H38 109.7 . . ?
C31 C32 H39 109.7 . . ?
C33 C32 H39 109.7 . . ?
H38 C32 H39 108.2 . . ?
C28 C33 C32 111.0(3) . . ?
C28 C33 H40 109.4 . . ?
C32 C33 H40 109.4 . . ?
C28 C33 H41 109.4 . . ?
C32 C33 H41 109.4 . . ?
H40 C33 H41 108.0 . . ?
C35 C34 C39 108.7(3) . . ?
C35 C34 P2 114.3(3) . . ?
C39 C34 P2 111.1(2) . . ?
C35 C34 H42 107.5 . . ?
C39 C34 H42 107.5 . . ?
P2 C34 H42 107.5 . . ?
C34 C35 C36 111.1(3) . . ?
C34 C35 H43 109.4 . . ?
C36 C35 H43 109.4 . . ?
C34 C35 H44 109.4 . . ?
C36 C35 H44 109.4 . . ?
H43 C35 H44 108.0 . . ?
C37 C36 C35 112.1(3) . . ?
C37 C36 H45 109.2 . . ?
C35 C36 H45 109.2 . . ?
C37 C36 H46 109.2 . . ?
C35 C36 H46 109.2 . . ?
H45 C36 H46 107.9 . . ?
C36 C37 C38 110.2(3) . . ?
C36 C37 H47 109.6 . . ?
C38 C37 H47 109.6 . . ?
C36 C37 H48 109.6 . . ?
C38 C37 H48 109.6 . . ?
H47 C37 H48 108.1 . . ?
C39 C38 C37 110.6(3) . . ?
C39 C38 H49 109.5 . . ?
C37 C38 H49 109.5 . . ?
C39 C38 H50 109.5 . . ?
C37 C38 H50 109.5 . . ?
H49 C38 H50 108.1 . . ?
C38 C39 C34 110.4(3) . . ?
C38 C39 H51 109.6 . . ?
C34 C39 H51 109.6 . . ?
C38 C39 H52 109.6 . . ?
C34 C39 H52 109.6 . . ?
H51 C39 H52 108.1 . . ?

loop_
_geom_bond_atom_site_label_1
_geom_bond_atom_site_label_2
_geom_bond_distance
_geom_bond_site_symmetry_2
_geom_bond_publ_flag
Ru1 C1 1.918(4) . ?
Ru1 C3 1.920(5) . ?
Ru1 C2 1.945(4) . ?
Ru1 P2 2.3852(10) . ?
Ru1 P1 2.3954(9) . ?
Ru1 Zn1 2.6982(5) . ?
Zn1 C9 1.975(4) . ?
Zn1 C15 1.978(4) . ?
P1 C4 1.843(4) . ?
P1 C22 1.850(4) . ?
P1 C16 1.871(4) . ?
P2 C10 1.840(4) . ?
P2 C28 1.854(4) . ?
P2 C34 1.878(4) . ?
C1 O1 1.152(5) . ?
C2 O2 1.135(5) . ?
C3 O3 1.131(6) . ?
C4 C5 1.398(6) . ?
C4 C9 1.409(5) . ?
C5 C6 1.381(6) . ?
C5 H1 0.9500 . ?
C6 C7 1.393(6) . ?
C6 H2 0.9500 . ?
C7 C8 1.397(6) . ?
C7 H3 0.9500 . ?
C8 C9 1.404(5) . ?
C8 H4 0.9500 . ?
C10 C11 1.394(5) . ?
C10 C15 1.412(5) . ?
C11 C12 1.383(5) . ?
C11 H5 0.9500 . ?
C12 C13 1.396(6) . ?
C12 H6 0.9500 . ?
C13 C14 1.389(6) . ?
C13 H7 0.9500 . ?
C14 C15 1.405(5) . ?
C14 H8 0.9500 . ?
C16 C21 1.534(5) . ?
C16 C17 1.536(5) . ?
C16 H9 1.0000 . ?
C17 C18 1.536(6) . ?
C17 H10 0.9900 . ?
C17 H11 0.9900 . ?
C18 C19 1.518(6) . ?
C18 H12 0.9900 . ?
C18 H13 0.9900 . ?
C19 C20 1.528(6) . ?
C19 H14 0.9900 . ?
C19 H15 0.9900 . ?
C20 C21 1.532(5) . ?
C20 H16 0.9900 . ?
C20 H17 0.9900 . ?
C21 H18 0.9900 . ?
C21 H19 0.9900 . ?
C22 C23 1.533(5) . ?
C22 C27 1.540(5) . ?
C22 H20 1.0000 . ?
C23 C24 1.532(5) . ?
C23 H21 0.9900 . ?
C23 H22 0.9900 . ?
C24 C25 1.528(6) . ?
C24 H23 0.9900 . ?
C24 H24 0.9900 . ?
C25 C26 1.515(6) . ?
C25 H25 0.9900 . ?
C25 H26 0.9900 . ?
C26 C27 1.527(5) . ?
C26 H27 0.9900 . ?
C26 H28 0.9900 . ?
C27 H29 0.9900 . ?
C27 H30 0.9900 . ?
C28 C33 1.529(5) . ?
C28 C29 1.540(5) . ?
C28 H31 1.0000 . ?
C29 C30 1.534(5) . ?
C29 H32 0.9900 . ?
C29 H33 0.9900 . ?
C30 C31 1.532(6) . ?
C30 H34 0.9900 . ?
C30 H35 0.9900 . ?
C31 C32 1.521(6) . ?
C31 H36 0.9900 . ?
C31 H37 0.9900 . ?
C32 C33 1.531(5) . ?
C32 H38 0.9900 . ?
C32 H39 0.9900 . ?
C33 H40 0.9900 . ?
C33 H41 0.9900 . ?
C34 C35 1.525(5) . ?
C34 C39 1.543(5) . ?
C34 H42 1.0000 . ?
C35 C36 1.536(5) . ?
C35 H43 0.9900 . ?
C35 H44 0.9900 . ?
C36 C37 1.525(6) . ?
C36 H45 0.9900 . ?
C36 H46 0.9900 . ?
C37 C38 1.527(6) . ?
C37 H47 0.9900 . ?
C37 H48 0.9900 . ?
C38 C39 1.524(5) . ?
C38 H49 0.9900 . ?
C38 H50 0.9900 . ?
C39 H51 0.9900 . ?
C39 H52 0.9900 . ?

loop_
_geom_torsion_atom_site_label_1
_geom_torsion_atom_site_label_2
_geom_torsion_atom_site_label_3
_geom_torsion_atom_site_label_4
_geom_torsion
_geom_torsion_site_symmetry_1
_geom_torsion_site_symmetry_2
_geom_torsion_site_symmetry_3
_geom_torsion_site_symmetry_4
_geom_torsion_publ_flag
C22 P1 C4 C5 -26.9(4) . . . . ?
C16 P1 C4 C5 80.8(3) . . . . ?
Ru1 P1 C4 C5 -154.5(3) . . . . ?
C22 P1 C4 C9 159.9(3) . . . . ?
C16 P1 C4 C9 -92.4(3) . . . . ?
Ru1 P1 C4 C9 32.3(3) . . . . ?
C9 C4 C5 C6 -0.6(6) . . . . ?
P1 C4 C5 C6 -173.5(3) . . . . ?
C4 C5 C6 C7 1.1(6) . . . . ?
C5 C6 C7 C8 -0.2(6) . . . . ?
C6 C7 C8 C9 -1.2(6) . . . . ?
C7 C8 C9 C4 1.6(6) . . . . ?
C7 C8 C9 Zn1 -178.5(3) . . . . ?
C5 C4 C9 C8 -0.7(6) . . . . ?
P1 C4 C9 C8 172.5(3) . . . . ?
C5 C4 C9 Zn1 179.4(3) . . . . ?
P1 C4 C9 Zn1 -7.4(4) . . . . ?
C28 P2 C10 C11 -26.8(3) . . . . ?
C34 P2 C10 C11 81.9(3) . . . . ?
Ru1 P2 C10 C11 -154.5(3) . . . . ?
C28 P2 C10 C15 160.4(3) . . . . ?
C34 P2 C10 C15 -90.9(3) . . . . ?
Ru1 P2 C10 C15 32.7(3) . . . . ?
C15 C10 C11 C12 0.2(6) . . . . ?
P2 C10 C11 C12 -172.2(3) . . . . ?
C10 C11 C12 C13 2.2(6) . . . . ?
C11 C12 C13 C14 -3.0(6) . . . . ?
C12 C13 C14 C15 1.5(6) . . . . ?
C13 C14 C15 C10 0.8(6) . . . . ?
C13 C14 C15 Zn1 -179.1(3) . . . . ?
C11 C10 C15 C14 -1.7(5) . . . . ?
P2 C10 C15 C14 171.1(3) . . . . ?
C11 C10 C15 Zn1 178.3(3) . . . . ?
P2 C10 C15 Zn1 -8.9(4) . . . . ?
C4 P1 C16 C21 51.4(3) . . . . ?
C22 P1 C16 C21 160.9(3) . . . . ?
Ru1 P1 C16 C21 -72.4(3) . . . . ?
C4 P1 C16 C17 -72.6(3) . . . . ?
C22 P1 C16 C17 36.9(3) . . . . ?
Ru1 P1 C16 C17 163.6(2) . . . . ?
C21 C16 C17 C18 58.9(4) . . . . ?
P1 C16 C17 C18 -175.2(3) . . . . ?
C16 C17 C18 C19 -56.7(5) . . . . ?
C17 C18 C19 C20 54.2(5) . . . . ?
C18 C19 C20 C21 -54.9(5) . . . . ?
C19 C20 C21 C16 58.5(5) . . . . ?
C17 C16 C21 C20 -60.2(4) . . . . ?
P1 C16 C21 C20 172.3(3) . . . . ?
C4 P1 C22 C23 -65.1(3) . . . . ?
C16 P1 C22 C23 -172.0(3) . . . . ?
Ru1 P1 C22 C23 61.5(3) . . . . ?
C4 P1 C22 C27 170.5(3) . . . . ?
C16 P1 C22 C27 63.6(3) . . . . ?
Ru1 P1 C22 C27 -62.9(3) . . . . ?
C27 C22 C23 C24 -57.1(4) . . . . ?
P1 C22 C23 C24 177.9(3) . . . . ?
C22 C23 C24 C25 58.2(4) . . . . ?
C23 C24 C25 C26 -57.9(5) . . . . ?
C24 C25 C26 C27 56.6(5) . . . . ?
C25 C26 C27 C22 -55.0(5) . . . . ?
C23 C22 C27 C26 55.2(4) . . . . ?
P1 C22 C27 C26 -179.2(3) . . . . ?
C10 P2 C28 C33 -65.8(3) . . . . ?
C34 P2 C28 C33 -172.0(3) . . . . ?
Ru1 P2 C28 C33 61.0(3) . . . . ?
C10 P2 C28 C29 168.8(3) . . . . ?
C34 P2 C28 C29 62.6(3) . . . . ?
Ru1 P2 C28 C29 -64.4(3) . . . . ?
C33 C28 C29 C30 56.3(4) . . . . ?
P2 C28 C29 C30 -178.3(3) . . . . ?
C28 C29 C30 C31 -55.6(5) . . . . ?
C29 C30 C31 C32 56.9(5) . . . . ?
C30 C31 C32 C33 -57.3(5) . . . . ?
C29 C28 C33 C32 -57.8(4) . . . . ?
P2 C28 C33 C32 175.0(3) . . . . ?
C31 C32 C33 C28 57.8(4) . . . . ?
C10 P2 C34 C35 -71.3(3) . . . . ?
C28 P2 C34 C35 36.3(3) . . . . ?
Ru1 P2 C34 C35 164.6(2) . . . . ?
C10 P2 C34 C39 52.2(3) . . . . ?
C28 P2 C34 C39 159.8(3) . . . . ?
Ru1 P2 C34 C39 -71.9(3) . . . . ?
C39 C34 C35 C36 57.2(4) . . . . ?
P2 C34 C35 C36 -178.0(3) . . . . ?
C34 C35 C36 C37 -55.9(5) . . . . ?
C35 C36 C37 C38 54.5(5) . . . . ?
C36 C37 C38 C39 -56.5(4) . . . . ?
C37 C38 C39 C34 59.9(4) . . . . ?
C35 C34 C39 C38 -59.7(4) . . . . ?
P2 C34 C39 C38 173.7(3) . . . . ?
